data_4330960
loop_
_publ_author_name
'Isa Doverbratt'
'Sim\'eon Ponou'
'Sven Lidin'
'Daniel C. Fredrickson'

_publ_contact_author_address
;Division of Polymer and Materials Chemistry, Lund University
BOX 124, SE 22100 Lund (Sweden)
;
_publ_contact_author_email Simeon.Ponou@polymat.lth.se
_publ_contact_author_fax '+46-(0) 46 222 4012'
_publ_contact_author_name 'Ponou, Sim\'eon'
_publ_contact_author_phone '+46-(0) 46 222 4769'
_publ_section_title
;
 Ca~10~Pt~7~Tt~3~ (Tt = Si, Ge): New Platinide phases Featuring
 Electron-rich 4c-6e bonded [Pt~7~Si~3~]20^-^ Intermetalloid cluster
;
_journal_name_full 'Inorganic Chemistry'
_journal_page_first 11980
_journal_page_last 11985
_journal_paper_doi 10.1021/ic301867q
_journal_volume 51
_journal_year 2012
_chemical_formula_sum 'Ca10 Pt7 Si3'
_chemical_formula_weight 1850.70
_chemical_name_common 'Calcium Platinide Silicide'
_chemical_name_systematic
; 
decacalcium heptaplatinium trisilicide 
;
_space_group_IT_number 193
_symmetry_cell_setting hexagonal
_symmetry_space_group_name_Hall '-P 6c 2'
_symmetry_space_group_name_H-M 'P 63/m c m'
_atom_sites_solution_hydrogens geom
_atom_sites_solution_primary direct
_atom_sites_solution_secondary difmap
_audit_creation_method SHELXL-97
_cell_angle_alpha 90.00
_cell_angle_beta 90.00
_cell_angle_gamma 120.00
_cell_formula_units_Z 2
_cell_length_a 8.7735(3)
_cell_length_b 8.7735(3)
_cell_length_c 13.8260(5)
_cell_measurement_temperature 293(2)
_cell_volume 921.66(6)
_computing_cell_refinement
;
CrysAlis RED, Oxford Diffraction Ltd.,
Version 1.171.33.52 (release 06-11-2009 CrysAlis171 .NET)
(compiled Nov  6 2009,16:24:50)
;
_computing_data_collection
;
CrysAlis CCD, Oxford Diffraction Ltd.,
Version 1.171.33.52 (release 06-11-2009 CrysAlis171 .NET)
(compiled Nov  6 2009,16:24:50)
;
_computing_data_reduction
;
CrysAlis RED, Oxford Diffraction Ltd.,
Version 1.171.33.52 (release 06-11-2009 CrysAlis171 .NET)
(compiled Nov  6 2009,16:24:50)
;
_computing_structure_refinement 'SHELXL-97 (Sheldrick, 1997)'
_computing_structure_solution 'SHELXS-97 (Sheldrick, 1990)'
_diffrn_ambient_temperature 293(2)
_diffrn_detector_area_resol_mean 16.1829
_diffrn_measured_fraction_theta_full 0.978
_diffrn_measured_fraction_theta_max 0.978
_diffrn_measurement_details
;
  1 omega  -41.00   62.50   0.7500   20.0000
omega____ theta____ kappa____ phi______ frames
    -       30.0000  -79.0000    0.0000 138

  2 omega  -41.00   62.50   0.7500   20.0000
omega____ theta____ kappa____ phi______ frames
    -       30.0000  -79.0000   90.0000 138

  3 omega  -41.00   62.50   0.7500   20.0000
omega____ theta____ kappa____ phi______ frames
    -       30.0000  -79.0000  180.0000 138

  4 omega  -41.00   62.50   0.7500   20.0000
omega____ theta____ kappa____ phi______ frames
    -       30.0000  -79.0000  270.0000 138

;
_diffrn_measurement_device_type 'Xcalibur, Sapphire3'
_diffrn_measurement_method '\w scans'
_diffrn_radiation_monochromator graphite
_diffrn_radiation_source 'fine-focus sealed tube'
_diffrn_radiation_type MoK\a
_diffrn_radiation_wavelength 0.71073
_diffrn_reflns_av_R_equivalents 0.0439
_diffrn_reflns_av_sigmaI/netI 0.0276
_diffrn_reflns_limit_h_max 9
_diffrn_reflns_limit_h_min -11
_diffrn_reflns_limit_k_max 11
_diffrn_reflns_limit_k_min -12
_diffrn_reflns_limit_l_max 18
_diffrn_reflns_limit_l_min -19
_diffrn_reflns_number 4976
_diffrn_reflns_theta_full 30.66
_diffrn_reflns_theta_max 30.66
_diffrn_reflns_theta_min 2.68
_exptl_absorpt_coefficient_mu 55.862
_exptl_absorpt_correction_type multi-scan
_exptl_absorpt_process_details
;
CrysAlis RED, Oxford Diffraction Ltd.,
Version 1.171.33.52 (release 06-11-2009 CrysAlis171 .NET)
(compiled Nov  6 2009,16:24:50)
empirical absorption correction using spherical harmonics,
 implemented in SCALE3 ABSPACK scaling algorithm.
;
_exptl_crystal_colour 'black metallic'
_exptl_crystal_density_diffrn 6.669
_exptl_crystal_description prismatic
_exptl_crystal_F_000 1576
_exptl_crystal_size_max 0.35
_exptl_crystal_size_mid 0.25
_exptl_crystal_size_min 0.10
_refine_diff_density_max 1.544
_refine_diff_density_min -2.656
_refine_diff_density_rms 0.360
_refine_ls_extinction_coef 0.00028(7)
_refine_ls_extinction_expression Fc^*^=kFc[1+0.001xFc^2^\l^3^/sin(2\q)]^-1/4^
_refine_ls_extinction_method SHELXL
_refine_ls_goodness_of_fit_ref 1.034
_refine_ls_hydrogen_treatment mixed
_refine_ls_matrix_type full
_refine_ls_number_parameters 24
_refine_ls_number_reflns 538
_refine_ls_number_restraints 0
_refine_ls_restrained_S_all 1.034
_refine_ls_R_factor_all 0.0329
_refine_ls_R_factor_gt 0.0235
_refine_ls_shift/su_max 0.000
_refine_ls_shift/su_mean 0.000
_refine_ls_structure_factor_coef Fsqd
_refine_ls_weighting_details 'calc w=1/[\s^2^(Fo^2^)+(0.0339P)^2^+0.0000P] where P=(Fo^2^+2Fc^2^)/3'
_refine_ls_weighting_scheme calc
_refine_ls_wR_factor_gt 0.0556
_refine_ls_wR_factor_ref 0.0580
_reflns_number_gt 446
_reflns_number_total 538
_reflns_threshold_expression >2sigma(I)
_cod_data_source_file ic301867q_si_001_1.cif
_cod_data_source_block Ca10Pt7Si3
_cod_database_code 4330960

loop_
_symmetry_equiv_pos_as_xyz
'x, y, z'
'-y, x-y, z'
'-x+y, -x, z'
'-x, -y, z+1/2'
'y, -x+y, z+1/2'
'x-y, x, z+1/2'
'y, x, -z+1/2'
'x-y, -y, -z+1/2'
'-x, -x+y, -z+1/2'
'-y, -x, -z'
'-x+y, y, -z'
'x, x-y, -z'
'-x, -y, -z'
'y, -x+y, -z'
'x-y, x, -z'
'x, y, -z-1/2'
'-y, x-y, -z-1/2'
'-x+y, -x, -z-1/2'
'-y, -x, z-1/2'
'-x+y, y, z-1/2'
'x, x-y, z-1/2'
'y, x, z'
'x-y, -y, z'
'-x, -x+y, z'

loop_
_atom_site_label
_atom_site_type_symbol
_atom_site_fract_x
_atom_site_fract_y
_atom_site_fract_z
_atom_site_U_iso_or_equiv
_atom_site_adp_type
_atom_site_occupancy
_atom_site_symmetry_multiplicity
_atom_site_calc_flag
_atom_site_refinement_flags
Pt1 Pt 0.0000 0.0000 0.2500 0.0086(2) Uani 1 12 d S
Pt2 Pt 0.0000 0.40799(4) 0.09736(2) 0.00975(14) Uani 1 2 d S
Si1 Si 0.0000 0.2852(5) 0.2500 0.0098(8) Uani 1 4 d S
Ca1 Ca 0.0000 0.7422(2) 0.10624(13) 0.0100(4) Uani 1 2 d S
Ca2 Ca 0.3333 0.6667 0.0000 0.0093(6) Uani 1 6 d S
Ca3 Ca 0.6667 0.3333 0.2500 0.0131(7) Uani 1 6 d S

loop_
_atom_site_aniso_label
_atom_site_aniso_U_11
_atom_site_aniso_U_22
_atom_site_aniso_U_33
_atom_site_aniso_U_23
_atom_site_aniso_U_13
_atom_site_aniso_U_12
Pt1 0.0091(3) 0.0091(3) 0.0075(4) 0.000 0.000 0.00457(14)
Pt2 0.0097(2) 0.00883(18) 0.01104(19) -0.00001(11) 0.000 0.00483(11)
Si1 0.011(2) 0.0093(14) 0.0093(16) 0.000 0.000 0.0057(10)
Ca1 0.0095(10) 0.0105(7) 0.0098(8) -0.0018(6) 0.000 0.0047(5)
Ca2 0.0098(10) 0.0098(10) 0.0082(13) 0.000 0.000 0.0049(5)
Ca3 0.0133(11) 0.0133(11) 0.0127(14) 0.000 0.000 0.0066(5)

loop_
_atom_type_symbol
_atom_type_description
_atom_type_scat_dispersion_real
_atom_type_scat_dispersion_imag
_atom_type_scat_source
Si Si 0.0817 0.0704 'International Tables Vol C Tables 4.2.6.8 and 6.1.1.4'
Ca Ca 0.2262 0.3064 'International Tables Vol C Tables 4.2.6.8 and 6.1.1.4'
Pt Pt -1.7033 8.3905 'International Tables Vol C Tables 4.2.6.8 and 6.1.1.4'

loop_
_geom_angle_atom_site_label_1
_geom_angle_atom_site_label_2
_geom_angle_atom_site_label_3
_geom_angle
_geom_angle_site_symmetry_1
_geom_angle_site_symmetry_3
Si1 Pt1 Si1 120.0 2 3
Si1 Pt1 Si1 120.0 2 .
Si1 Pt1 Si1 120.000(1) 3 .
Si1 Pt1 Ca1 138.69(4) 2 17_666
Si1 Pt1 Ca1 67.940(14) 3 17_666
Si1 Pt1 Ca1 67.940(14) . 17_666
Si1 Pt1 Ca1 67.940(14) 2 3_455
Si1 Pt1 Ca1 138.69(4) 3 3_455
Si1 Pt1 Ca1 67.940(14) . 3_455
Ca1 Pt1 Ca1 135.88(3) 17_666 3_455
Si1 Pt1 Ca1 67.940(14) 2 1_545
Si1 Pt1 Ca1 67.940(14) 3 1_545
Si1 Pt1 Ca1 138.69(4) . 1_545
Ca1 Pt1 Ca1 135.88(3) 17_666 1_545
Ca1 Pt1 Ca1 81.16(6) 3_455 1_545
Si1 Pt1 Ca1 67.940(14) 2 18_456
Si1 Pt1 Ca1 138.69(4) 3 18_456
Si1 Pt1 Ca1 67.940(14) . 18_456
Ca1 Pt1 Ca1 81.16(6) 17_666 18_456
Ca1 Pt1 Ca1 82.62(8) 3_455 18_456
Ca1 Pt1 Ca1 135.88(3) 1_545 18_456
Si1 Pt1 Ca1 138.69(4) 2 2_665
Si1 Pt1 Ca1 67.940(14) 3 2_665
Si1 Pt1 Ca1 67.940(14) . 2_665
Ca1 Pt1 Ca1 82.62(8) 17_666 2_665
Ca1 Pt1 Ca1 81.16(6) 3_455 2_665
Ca1 Pt1 Ca1 81.16(6) 1_545 2_665
Ca1 Pt1 Ca1 135.88(3) 18_456 2_665
Si1 Pt1 Ca1 67.940(14) 2 16_546
Si1 Pt1 Ca1 67.940(14) 3 16_546
Si1 Pt1 Ca1 138.69(4) . 16_546
Ca1 Pt1 Ca1 81.16(6) 17_666 16_546
Ca1 Pt1 Ca1 135.88(3) 3_455 16_546
Ca1 Pt1 Ca1 82.62(8) 1_545 16_546
Ca1 Pt1 Ca1 81.16(6) 18_456 16_546
Ca1 Pt1 Ca1 135.88(3) 2_665 16_546
Si1 Pt2 Ca1 114.65(10) . .
Si1 Pt2 Pt2 176.09(9) . 13_565
Ca1 Pt2 Pt2 61.44(4) . 13_565
Si1 Pt2 Ca2 121.705(7) . 13_565
Ca1 Pt2 Ca2 75.416(19) . 13_565
Pt2 Pt2 Ca2 58.213(6) 13_565 13_565
Si1 Pt2 Ca2 121.705(7) . .
Ca1 Pt2 Ca2 75.416(19) . .
Pt2 Pt2 Ca2 58.213(6) 13_565 .
Ca2 Pt2 Ca2 116.425(12) 13_565 .
Si1 Pt2 Ca1 127.87(10) . 13_565
Ca1 Pt2 Ca1 117.48(4) . 13_565
Pt2 Pt2 Ca1 56.04(4) 13_565 13_565
Ca2 Pt2 Ca1 72.886(19) 13_565 13_565
Ca2 Pt2 Ca1 72.886(19) . 13_565
Si1 Pt2 Ca1 67.07(7) . 3_455
Ca1 Pt2 Ca1 141.07(4) . 3_455
Pt2 Pt2 Ca1 115.78(4) 13_565 3_455
Ca2 Pt2 Ca1 72.45(4) 13_565 3_455
Ca2 Pt2 Ca1 139.43(4) . 3_455
Ca1 Pt2 Ca1 72.82(6) 13_565 3_455
Si1 Pt2 Ca1 67.07(7) . 2_665
Ca1 Pt2 Ca1 141.07(4) . 2_665
Pt2 Pt2 Ca1 115.78(4) 13_565 2_665
Ca2 Pt2 Ca1 139.43(4) 13_565 2_665
Ca2 Pt2 Ca1 72.45(4) . 2_665
Ca1 Pt2 Ca1 72.82(6) 13_565 2_665
Ca1 Pt2 Ca1 77.25(8) 3_455 2_665
Si1 Pt2 Ca3 63.53(5) . 7
Ca1 Pt2 Ca3 74.71(2) . 7
Pt2 Pt2 Ca3 114.262(11) 13_565 7
Ca2 Pt2 Ca3 148.291(13) 13_565 7
Ca2 Pt2 Ca3 65.303(4) . 7
Ca1 Pt2 Ca3 131.604(5) 13_565 7
Ca1 Pt2 Ca3 128.83(4) 3_455 7
Ca1 Pt2 Ca3 72.27(4) 2_665 7
Si1 Pt2 Ca3 63.53(5) . 1_455
Ca1 Pt2 Ca3 74.71(2) . 1_455
Pt2 Pt2 Ca3 114.262(11) 13_565 1_455
Ca2 Pt2 Ca3 65.303(4) 13_565 1_455
Ca2 Pt2 Ca3 148.291(13) . 1_455
Ca1 Pt2 Ca3 131.604(5) 13_565 1_455
Ca1 Pt2 Ca3 72.27(4) 3_455 1_455
Ca1 Pt2 Ca3 128.83(4) 2_665 1_455
Ca3 Pt2 Ca3 96.523(9) 7 1_455
Pt2 Si1 Pt2 125.91(17) 16_556 .
Pt2 Si1 Pt1 117.04(9) 16_556 .
Pt2 Si1 Pt1 117.04(9) . .
Pt2 Si1 Ca3 74.25(7) 16_556 1_455
Pt2 Si1 Ca3 74.25(7) . 1_455
Pt1 Si1 Ca3 126.65(6) . 1_455
Pt2 Si1 Ca3 74.25(7) 16_556 7
Pt2 Si1 Ca3 74.25(7) . 7
Pt1 Si1 Ca3 126.65(6) . 7
Ca3 Si1 Ca3 106.69(12) 1_455 7
Pt2 Si1 Ca1 140.34(4) 16_556 3_455
Pt2 Si1 Ca1 68.35(3) . 3_455
Pt1 Si1 Ca1 63.83(7) . 3_455
Ca3 Si1 Ca1 75.99(4) 1_455 3_455
Ca3 Si1 Ca1 140.23(4) 7 3_455
Pt2 Si1 Ca1 68.35(3) 16_556 17_666
Pt2 Si1 Ca1 140.34(4) . 17_666
Pt1 Si1 Ca1 63.83(7) . 17_666
Ca3 Si1 Ca1 140.23(4) 1_455 17_666
Ca3 Si1 Ca1 75.99(4) 7 17_666
Ca1 Si1 Ca1 127.67(15) 3_455 17_666
Pt2 Si1 Ca1 68.35(3) 16_556 18_456
Pt2 Si1 Ca1 140.34(4) . 18_456
Pt1 Si1 Ca1 63.83(7) . 18_456
Ca3 Si1 Ca1 75.99(4) 1_455 18_456
Ca3 Si1 Ca1 140.23(4) 7 18_456
Ca1 Si1 Ca1 79.47(8) 3_455 18_456
Ca1 Si1 Ca1 78.10(9) 17_666 18_456
Pt2 Si1 Ca1 140.34(4) 16_556 2_665
Pt2 Si1 Ca1 68.35(3) . 2_665
Pt1 Si1 Ca1 63.83(7) . 2_665
Ca3 Si1 Ca1 140.23(4) 1_455 2_665
Ca3 Si1 Ca1 75.99(4) 7 2_665
Ca1 Si1 Ca1 78.10(9) 3_455 2_665
Ca1 Si1 Ca1 79.47(8) 17_666 2_665
Ca1 Si1 Ca1 127.67(15) 18_456 2_665
Pt2 Ca1 Pt1 141.09(7) . 1_565
Pt2 Ca1 Pt2 62.52(4) . 13_565
Pt1 Ca1 Pt2 156.39(8) 1_565 13_565
Pt2 Ca1 Si1 110.58(7) . 3_565
Pt1 Ca1 Si1 48.23(7) 1_565 3_565
Pt2 Ca1 Si1 135.79(6) 13_565 3_565
Pt2 Ca1 Si1 110.58(7) . 2_565
Pt1 Ca1 Si1 48.23(7) 1_565 2_565
Pt2 Ca1 Si1 135.79(6) 13_565 2_565
Si1 Ca1 Si1 88.36(13) 3_565 2_565
Pt2 Ca1 Pt2 98.55(4) . 3_565
Pt1 Ca1 Pt2 85.00(4) 1_565 3_565
Pt2 Ca1 Pt2 91.62(3) 13_565 3_565
Si1 Ca1 Pt2 44.58(5) 3_565 3_565
Si1 Ca1 Pt2 131.65(9) 2_565 3_565
Pt2 Ca1 Pt2 98.55(4) . 2_565
Pt1 Ca1 Pt2 85.00(4) 1_565 2_565
Pt2 Ca1 Pt2 91.62(3) 13_565 2_565
Si1 Ca1 Pt2 131.65(9) 3_565 2_565
Si1 Ca1 Pt2 44.58(5) 2_565 2_565
Pt2 Ca1 Pt2 162.12(8) 3_565 2_565
Pt2 Ca1 Ca2 52.85(3) . .
Pt1 Ca1 Ca2 135.17(2) 1_565 .
Pt2 Ca1 Ca2 51.92(3) 13_565 .
Si1 Ca1 Ca2 87.86(7) 3_565 .
Si1 Ca1 Ca2 159.78(7) 2_565 .
Pt2 Ca1 Ca2 51.749(15) 3_565 .
Pt2 Ca1 Ca2 139.82(6) 2_565 .
Pt2 Ca1 Ca2 52.85(3) . 13_565
Pt1 Ca1 Ca2 135.17(2) 1_565 13_565
Pt2 Ca1 Ca2 51.92(3) 13_565 13_565
Si1 Ca1 Ca2 159.78(7) 3_565 13_565
Si1 Ca1 Ca2 87.86(7) 2_565 13_565
Pt2 Ca1 Ca2 139.82(6) 3_565 13_565
Pt2 Ca1 Ca2 51.749(15) 2_565 13_565
Ca2 Ca1 Ca2 88.87(5) . 13_565
Pt2 Ca1 Ca1 105.76(5) . 14_455
Pt1 Ca1 Ca1 107.09(4) 1_565 14_455
Pt2 Ca1 Ca1 53.96(4) 13_565 14_455
Si1 Ca1 Ca1 140.86(5) 3_565 14_455
Si1 Ca1 Ca1 92.25(5) 2_565 14_455
Pt2 Ca1 Ca1 116.43(6) 3_565 14_455
Pt2 Ca1 Ca1 53.22(3) 2_565 14_455
Ca2 Ca1 Ca1 103.14(6) . 14_455
Ca2 Ca1 Ca1 59.18(3) 13_565 14_455
Pt2 Ca1 Ca1 105.76(5) . 15_665
Pt1 Ca1 Ca1 107.09(4) 1_565 15_665
Pt2 Ca1 Ca1 53.96(4) 13_565 15_665
Si1 Ca1 Ca1 92.25(5) 3_565 15_665
Si1 Ca1 Ca1 140.86(5) 2_565 15_665
Pt2 Ca1 Ca1 53.22(3) 3_565 15_665
Pt2 Ca1 Ca1 116.43(6) 2_565 15_665
Ca2 Ca1 Ca1 59.18(3) . 15_665
Ca2 Ca1 Ca1 103.14(6) 13_565 15_665
Ca1 Ca1 Ca1 63.79(7) 14_455 15_665
Pt2 Ca1 Ca1 149.913(3) . 2_675
Pt1 Ca1 Ca1 49.42(3) 1_565 2_675
Pt2 Ca1 Ca1 111.54(3) 13_565 2_675
Si1 Ca1 Ca1 50.95(5) 3_565 2_675
Si1 Ca1 Ca1 93.84(7) 2_565 2_675
Pt2 Ca1 Ca1 51.38(4) 3_565 2_675
Pt2 Ca1 Ca1 111.32(4) 2_565 2_675
Ca2 Ca1 Ca1 99.13(3) . 2_675
Ca2 Ca1 Ca1 149.18(3) 13_565 2_675
Ca1 Ca1 Ca1 90.0 14_455 2_675
Ca1 Ca1 Ca1 58.11(4) 15_665 2_675
Pt2 Ca2 Pt2 97.455(14) 3_565 13_565
Pt2 Ca2 Pt2 63.575(12) 3_565 15_665
Pt2 Ca2 Pt2 101.179(7) 13_565 15_665
Pt2 Ca2 Pt2 101.179(8) 3_565 .
Pt2 Ca2 Pt2 63.575(12) 13_565 .
Pt2 Ca2 Pt2 158.051(13) 15_665 .
Pt2 Ca2 Pt2 158.051(13) 3_565 14
Pt2 Ca2 Pt2 101.179(8) 13_565 14
Pt2 Ca2 Pt2 101.179(8) 15_665 14
Pt2 Ca2 Pt2 97.455(14) . 14
Pt2 Ca2 Pt2 101.179(7) 3_565 2_665
Pt2 Ca2 Pt2 158.051(13) 13_565 2_665
Pt2 Ca2 Pt2 97.455(14) 15_665 2_665
Pt2 Ca2 Pt2 101.179(8) . 2_665
Pt2 Ca2 Pt2 63.575(12) 14 2_665
Pt2 Ca2 Ca3 63.144(6) 3_565 7
Pt2 Ca2 Ca3 116.856(6) 13_565 7
Pt2 Ca2 Ca3 116.856(6) 15_665 7
Pt2 Ca2 Ca3 63.144(6) . 7
Pt2 Ca2 Ca3 116.856(6) 14 7
Pt2 Ca2 Ca3 63.144(6) 2_665 7
Pt2 Ca2 Ca3 116.856(6) 3_565 13_665
Pt2 Ca2 Ca3 63.144(6) 13_565 13_665
Pt2 Ca2 Ca3 63.144(6) 15_665 13_665
Pt2 Ca2 Ca3 116.856(6) . 13_665
Pt2 Ca2 Ca3 63.144(6) 14 13_665
Pt2 Ca2 Ca3 116.856(6) 2_665 13_665
Ca3 Ca2 Ca3 180.0 7 13_665
Pt2 Ca2 Ca1 55.80(2) 3_565 .
Pt2 Ca2 Ca1 55.19(3) 13_565 .
Pt2 Ca2 Ca1 107.00(3) 15_665 .
Pt2 Ca2 Ca1 51.73(3) . .
Pt2 Ca2 Ca1 145.96(3) 14 .
Pt2 Ca2 Ca1 129.14(3) 2_665 .
Ca3 Ca2 Ca1 66.05(3) 7 .
Ca3 Ca2 Ca1 113.95(3) 13_665 .
Pt2 Ca2 Ca1 55.19(3) 3_565 15_665
Pt2 Ca2 Ca1 55.80(2) 13_565 15_665
Pt2 Ca2 Ca1 51.73(3) 15_665 15_665
Pt2 Ca2 Ca1 107.00(3) . 15_665
Pt2 Ca2 Ca1 129.14(3) 14 15_665
Pt2 Ca2 Ca1 145.96(3) 2_665 15_665
Ca3 Ca2 Ca1 113.95(3) 7 15_665
Ca3 Ca2 Ca1 66.05(3) 13_665 15_665
Ca1 Ca2 Ca1 61.65(6) . 15_665
Pt2 Ca2 Ca1 145.96(3) 3_565 13_565
Pt2 Ca2 Ca1 51.73(3) 13_565 13_565
Pt2 Ca2 Ca1 129.14(3) 15_665 13_565
Pt2 Ca2 Ca1 55.19(3) . 13_565
Pt2 Ca2 Ca1 55.80(2) 14 13_565
Pt2 Ca2 Ca1 107.00(3) 2_665 13_565
Ca3 Ca2 Ca1 113.95(3) 7 13_565
Ca3 Ca2 Ca1 66.05(3) 13_665 13_565
Ca1 Ca2 Ca1 91.13(5) . 13_565
Ca1 Ca2 Ca1 104.64(3) 15_665 13_565
Pt2 Ca2 Ca1 51.73(3) 3_565 3_565
Pt2 Ca2 Ca1 145.96(3) 13_565 3_565
Pt2 Ca2 Ca1 55.19(3) 15_665 3_565
Pt2 Ca2 Ca1 129.14(3) . 3_565
Pt2 Ca2 Ca1 107.00(3) 14 3_565
Pt2 Ca2 Ca1 55.80(2) 2_665 3_565
Ca3 Ca2 Ca1 66.05(3) 7 3_565
Ca3 Ca2 Ca1 113.95(3) 13_665 3_565
Ca1 Ca2 Ca1 104.64(3) . 3_565
Ca1 Ca2 Ca1 91.13(5) 15_665 3_565
Ca1 Ca2 Ca1 161.74(5) 13_565 3_565
Si1 Ca3 Si1 120.0 1_655 3
Si1 Ca3 Si1 120.0 1_655 2_665
Si1 Ca3 Si1 120.0 3 2_665
Si1 Ca3 Pt2 42.22(2) 1_655 16_656
Si1 Ca3 Pt2 126.22(4) 3 16_656
Si1 Ca3 Pt2 98.61(5) 2_665 16_656
Si1 Ca3 Pt2 98.61(5) 1_655 3
Si1 Ca3 Pt2 42.22(2) 3 3
Si1 Ca3 Pt2 126.22(4) 2_665 3
Pt2 Ca3 Pt2 133.893(3) 16_656 3
Si1 Ca3 Pt2 42.22(2) 1_655 1_655
Si1 Ca3 Pt2 126.22(4) 3 1_655
Si1 Ca3 Pt2 98.61(5) 2_665 1_655
Pt2 Ca3 Pt2 76.894(10) 16_656 1_655
Pt2 Ca3 Pt2 85.415(7) 3 1_655
Si1 Ca3 Pt2 98.61(5) 1_655 18_556
Si1 Ca3 Pt2 42.22(2) 3 18_556
Si1 Ca3 Pt2 126.22(4) 2_665 18_556
Pt2 Ca3 Pt2 85.415(7) 16_656 18_556
Pt2 Ca3 Pt2 76.894(10) 3 18_556
Pt2 Ca3 Pt2 133.893(3) 1_655 18_556
Si1 Ca3 Pt2 126.22(4) 1_655 17_666
Si1 Ca3 Pt2 98.61(5) 3 17_666
Si1 Ca3 Pt2 42.22(2) 2_665 17_666
Pt2 Ca3 Pt2 85.415(7) 16_656 17_666
Pt2 Ca3 Pt2 133.893(3) 3 17_666
Pt2 Ca3 Pt2 133.893(3) 1_655 17_666
Pt2 Ca3 Pt2 85.415(7) 18_556 17_666
Si1 Ca3 Pt2 126.22(4) 1_655 2_665
Si1 Ca3 Pt2 98.61(5) 3 2_665
Si1 Ca3 Pt2 42.22(2) 2_665 2_665
Pt2 Ca3 Pt2 133.893(3) 16_656 2_665
Pt2 Ca3 Pt2 85.415(7) 3 2_665
Pt2 Ca3 Pt2 85.415(7) 1_655 2_665
Pt2 Ca3 Pt2 133.893(3) 18_556 2_665
Pt2 Ca3 Pt2 76.894(10) 17_666 2_665
Si1 Ca3 Ca2 90.0 1_655 4_665
Si1 Ca3 Ca2 90.0 3 4_665
Si1 Ca3 Ca2 90.0 2_665 4_665
Pt2 Ca3 Ca2 51.553(5) 16_656 4_665
Pt2 Ca3 Ca2 128.447(5) 3 4_665
Pt2 Ca3 Ca2 128.447(5) 1_655 4_665
Pt2 Ca3 Ca2 51.553(5) 18_556 4_665
Pt2 Ca3 Ca2 51.553(5) 17_666 4_665
Pt2 Ca3 Ca2 128.447(5) 2_665 4_665
Si1 Ca3 Ca2 90.0 1_655 13_665
Si1 Ca3 Ca2 90.0 3 13_665
Si1 Ca3 Ca2 90.0 2_665 13_665
Pt2 Ca3 Ca2 128.447(5) 16_656 13_665
Pt2 Ca3 Ca2 51.553(5) 3 13_665
Pt2 Ca3 Ca2 51.553(5) 1_655 13_665
Pt2 Ca3 Ca2 128.447(5) 18_556 13_665
Pt2 Ca3 Ca2 128.447(5) 17_666 13_665
Pt2 Ca3 Ca2 51.553(5) 2_665 13_665
Ca2 Ca3 Ca2 180.0 4_665 13_665
Si1 Ca3 Ca1 51.45(5) 1_655 3
Si1 Ca3 Ca1 78.59(5) 3 3
Si1 Ca3 Ca1 145.19(3) 2_665 3
Pt2 Ca3 Ca1 90.49(3) 16_656 3
Pt2 Ca3 Ca1 47.21(3) 3 3
Pt2 Ca3 Ca1 50.79(2) 1_655 3
Pt2 Ca3 Ca1 87.79(2) 18_556 3
Pt2 Ca3 Ca1 172.33(2) 17_666 3
Pt2 Ca3 Ca1 110.50(3) 2_665 3
Ca2 Ca3 Ca1 121.02(3) 4_665 3
Ca2 Ca3 Ca1 58.98(3) 13_665 3

loop_
_geom_bond_atom_site_label_1
_geom_bond_atom_site_label_2
_geom_bond_distance
_geom_bond_site_symmetry_2
Pt1 Si1 2.502(4) 2
Pt1 Si1 2.502(4) 3
Pt1 Si1 2.502(4) .
Pt1 Ca1 3.011(2) 17_666
Pt1 Ca1 3.011(2) 3_455
Pt1 Ca1 3.011(2) 1_545
Pt1 Ca1 3.011(2) 18_456
Pt1 Ca1 3.011(2) 2_665
Pt1 Ca1 3.011(2) 16_546
Pt2 Si1 2.3696(19) .
Pt2 Ca1 2.935(2) .
Pt2 Pt2 3.1391(7) 13_565
Pt2 Ca2 2.9796(2) 13_565
Pt2 Ca2 2.9796(2) .
Pt2 Ca1 3.108(2) 13_565
Pt2 Ca1 3.1381(5) 3_455
Pt2 Ca1 3.1381(5) 2_665
Pt2 Ca3 3.3942(2) 7
Pt2 Ca3 3.3942(2) 1_455
Si1 Pt2 2.3696(19) 16_556
Si1 Ca3 3.157(2) 1_455
Si1 Ca3 3.157(2) 7
Si1 Ca1 3.109(2) 3_455
Si1 Ca1 3.109(2) 17_666
Si1 Ca1 3.109(2) 18_456
Si1 Ca1 3.109(2) 2_665
Ca1 Pt1 3.011(2) 1_565
Ca1 Pt2 3.108(2) 13_565
Ca1 Si1 3.109(2) 3_565
Ca1 Si1 3.109(2) 2_565
Ca1 Pt2 3.1381(5) 3_565
Ca1 Pt2 3.1381(5) 2_565
Ca1 Ca2 3.6176(15) .
Ca1 Ca2 3.6176(15) 13_565
Ca1 Ca1 3.707(3) 14_455
Ca1 Ca1 3.707(3) 15_665
Ca1 Ca1 3.918(4) 2_675
Ca2 Pt2 2.9796(2) 3_565
Ca2 Pt2 2.9796(2) 13_565
Ca2 Pt2 2.9796(2) 15_665
Ca2 Pt2 2.9796(2) 14
Ca2 Pt2 2.9796(2) 2_665
Ca2 Ca3 3.45650(13) 7
Ca2 Ca3 3.45650(13) 13_665
Ca2 Ca1 3.6176(15) 15_665
Ca2 Ca1 3.6176(15) 13_565
Ca2 Ca1 3.6176(15) 3_565
Ca3 Si1 3.157(2) 1_655
Ca3 Si1 3.157(2) 3
Ca3 Si1 3.157(2) 2_665
Ca3 Pt2 3.3942(2) 16_656
Ca3 Pt2 3.3942(2) 3
Ca3 Pt2 3.3942(2) 1_655
Ca3 Pt2 3.3942(2) 18_556
Ca3 Pt2 3.3942(2) 17_666
Ca3 Pt2 3.3942(2) 2_665
Ca3 Ca2 3.45650(13) 4_665
Ca3 Ca2 3.45650(13) 13_665
Ca3 Ca1 3.8576(15) 3
